data_7218898
loop_
_publ_author_name
'Chen, Zhao'
'Wu, Di'
'Han, Xie'
'Nie, Yuting'
'Yin, Jun'
'Yu, Guang-Ao'
'Liu, Sheng Hua'

_publ_section_title
;
 1,8-Naphthalimide-based highly blue-emissive fluorophore induced by a
 bromine atom: reversible thermochromism and vapochromism characteristics
;
_journal_issue 109
_journal_name_full 'RSC Adv.'
_journal_page_first 63985
_journal_paper_doi 10.1039/C4RA12091D
_journal_volume 4
_journal_year 2014
_chemical_formula_sum 'C18 H18 Br N O2'
_chemical_formula_weight 360.24
_chemical_name_systematic
; 
 ? 
;
_space_group_IT_number 29
_symmetry_cell_setting orthorhombic
_symmetry_space_group_name_Hall 'P 2c -2ac'
_symmetry_space_group_name_H-M 'P c a 21'
_atom_sites_solution_hydrogens geom
_atom_sites_solution_primary direct
_atom_sites_solution_secondary difmap
_audit_creation_method SHELXL-97
_audit_update_record
;
2014-07-16 deposited with the CCDC.
2014-11-24 downloaded from the CCDC.
;
_cell_angle_alpha 90.00
_cell_angle_beta 90.00
_cell_angle_gamma 90.00
_cell_formula_units_Z 4
_cell_length_a 24.404(4)
_cell_length_b 4.7162(9)
_cell_length_c 14.206(3)
_cell_measurement_reflns_used 4776
_cell_measurement_temperature 298(2)
_cell_measurement_theta_max 25.71
_cell_measurement_theta_min 2.87
_cell_volume 1635.0(5)
_computing_cell_refinement 'Bruker SAINT'
_computing_data_collection 'Bruker APEX2'
_computing_data_reduction 'Bruker SAINT'
_computing_molecular_graphics 'Bruker SHELXTL'
_computing_publication_material 'Bruker SHELXTL'
_computing_structure_refinement 'SHELXL-97 (Sheldrick, 1997)'
_computing_structure_solution 'SHELXS-97 (Sheldrick, 1990)'
_diffrn_ambient_temperature 298(2)
_diffrn_measured_fraction_theta_full 0.984
_diffrn_measured_fraction_theta_max 0.984
_diffrn_measurement_device_type 'Bruker APEX-II CCD'
_diffrn_measurement_method '\f and \w scans'
_diffrn_radiation_monochromator graphite
_diffrn_radiation_source 'fine-focus sealed tube'
_diffrn_radiation_type MoK\a
_diffrn_radiation_wavelength 0.71073
_diffrn_reflns_av_R_equivalents 0.0428
_diffrn_reflns_av_sigmaI/netI 0.0612
_diffrn_reflns_limit_h_max 35
_diffrn_reflns_limit_h_min -35
_diffrn_reflns_limit_k_max 6
_diffrn_reflns_limit_k_min -6
_diffrn_reflns_limit_l_max 17
_diffrn_reflns_limit_l_min -20
_diffrn_reflns_number 16467
_diffrn_reflns_theta_full 31.59
_diffrn_reflns_theta_max 31.59
_diffrn_reflns_theta_min 2.20
_diffrn_standards_number 0
_exptl_absorpt_coefficient_mu 2.520
_exptl_absorpt_correction_T_max 0.7867
_exptl_absorpt_correction_T_min 0.7867
_exptl_absorpt_correction_type none
_exptl_crystal_density_diffrn 1.463
_exptl_crystal_density_meas 0
_exptl_crystal_density_method 'not measured'
_exptl_crystal_F_000 736
_exptl_crystal_size_max 0.10
_exptl_crystal_size_mid 0.10
_exptl_crystal_size_min 0.10
_refine_diff_density_max 0.367
_refine_diff_density_min -0.431
_refine_diff_density_rms 0.048
_refine_ls_abs_structure_details 'Flack H D (1983), Acta Cryst. A39, 876-881'
_refine_ls_abs_structure_Flack 0.034(9)
_refine_ls_extinction_method none
_refine_ls_goodness_of_fit_ref 0.972
_refine_ls_hydrogen_treatment mixed
_refine_ls_matrix_type full
_refine_ls_number_parameters 199
_refine_ls_number_reflns 5002
_refine_ls_number_restraints 1
_refine_ls_restrained_S_all 0.972
_refine_ls_R_factor_all 0.0831
_refine_ls_R_factor_gt 0.0404
_refine_ls_shift/su_max 0.001
_refine_ls_shift/su_mean 0.000
_refine_ls_structure_factor_coef Fsqd
_refine_ls_weighting_details 'calc w=1/[\s^2^(Fo^2^)+(0.0506P)^2^+0.0000P] where P=(Fo^2^+2Fc^2^)/3'
_refine_ls_weighting_scheme calc
_refine_ls_wR_factor_gt 0.0976
_refine_ls_wR_factor_ref 0.1118
_reflns_number_gt 2944
_reflns_number_total 5002
_reflns_threshold_expression >2sigma(I)
_cod_data_source_file c4ra12091d2.cif
_cod_data_source_block e:\140405d\work\t
_cod_depositor_comments
;
The following automatic conversions were performed:

'_symmetry_cell_setting' value 'Orthorhombic' changed to
'orthorhombic' according to
/usr/data/users/saulius/crontab/automatic-downloads/rss-feeds/RSC/lib/dictionaries/cif_core.dic
dictionary named 'cif_core.dic' version 2.4.2 from 2011-04-26.

Automatic conversion script
Id: cif_fix_values 2935 2014-11-11 08:27:57Z andrius 
;
_cod_original_cell_volume 1635.1(5)
_cod_original_sg_symbol_H-M Pca2(1)
_cod_database_code 7218898

loop_
_symmetry_equiv_pos_as_xyz
'x, y, z'
'-x, -y, z+1/2'
'x+1/2, -y, z'
'-x+1/2, y, z+1/2'

loop_
_atom_site_label
_atom_site_type_symbol
_atom_site_fract_x
_atom_site_fract_y
_atom_site_fract_z
_atom_site_U_iso_or_equiv
_atom_site_adp_type
_atom_site_occupancy
_atom_site_symmetry_multiplicity
_atom_site_calc_flag
_atom_site_refinement_flags
Br1 Br 0.561688(17) 0.11178(8) -0.06388(4) 0.08470(16) Uani 1 1 d .
C1 C 0.71153(11) 0.0157(6) 0.45285(18) 0.0459(6) Uani 1 1 d .
C2 C 0.73111(9) -0.1874(5) 0.52486(19) 0.0410(5) Uani 1 1 d .
C3 C 0.77946(11) -0.3261(7) 0.5116(2) 0.0579(7) Uani 1 1 d .
H3 H 0.8004 -0.2891 0.4583 0.069 Uiso 1 1 calc R
C4 C 0.79775(13) -0.5249(8) 0.5781(3) 0.0680(9) Uani 1 1 d .
H4 H 0.8308 -0.6184 0.5684 0.082 Uiso 1 1 calc R
C5 C 0.76794(13) -0.5825(6) 0.6563(3) 0.0636(8) Uani 1 1 d .
H5 H 0.7807 -0.7153 0.6994 0.076 Uiso 1 1 calc R
C6 C 0.71774(11) -0.4427(6) 0.6728(2) 0.0467(6) Uani 1 1 d .
C7 C 0.68414(13) -0.4974(7) 0.7520(2) 0.0596(8) Uani 1 1 d .
H7 H 0.6951 -0.6316 0.7961 0.072 Uiso 1 1 calc R
C8 C 0.63631(13) -0.3576(7) 0.7646(2) 0.0593(8) Uani 1 1 d .
H8 H 0.6151 -0.3948 0.8176 0.071 Uiso 1 1 calc R
C9 C 0.61850(12) -0.1586(6) 0.6989(2) 0.0503(6) Uani 1 1 d .
H9 H 0.5854 -0.0648 0.7083 0.060 Uiso 1 1 calc R
C10 C 0.64941(9) -0.0991(5) 0.62007(17) 0.0383(5) Uani 1 1 d .
C11 C 0.62950(10) 0.1101(5) 0.55087(19) 0.0412(5) Uani 1 1 d .
C12 C 0.69948(9) -0.2407(5) 0.60557(18) 0.0377(5) Uani 1 1 d .
C13 C 0.64089(11) 0.3503(5) 0.3996(2) 0.0488(6) Uani 1 1 d .
H13A H 0.6712 0.4437 0.3683 0.059 Uiso 1 1 calc R
H13B H 0.6187 0.4951 0.4297 0.059 Uiso 1 1 calc R
C14 C 0.60660(13) 0.1958(6) 0.3274(2) 0.0508(6) Uani 1 1 d .
H14A H 0.5776 0.0936 0.3594 0.061 Uiso 1 1 calc R
H14B H 0.6294 0.0580 0.2952 0.061 Uiso 1 1 calc R
C15 C 0.58137(13) 0.3945(5) 0.2552(2) 0.0505(6) Uani 1 1 d .
H15A H 0.6095 0.5219 0.2319 0.061 Uiso 1 1 calc R
H15B H 0.5535 0.5087 0.2857 0.061 Uiso 1 1 calc R
C16 C 0.55570(10) 0.2389(6) 0.1720(2) 0.0488(6) Uani 1 1 d .
H16A H 0.5833 0.1208 0.1424 0.059 Uiso 1 1 calc R
H16B H 0.5268 0.1157 0.1949 0.059 Uiso 1 1 calc R
C17 C 0.53218(13) 0.4390(6) 0.0995(2) 0.0575(7) Uani 1 1 d .
H17A H 0.5043 0.5543 0.1296 0.069 Uiso 1 1 calc R
H17B H 0.5611 0.5654 0.0786 0.069 Uiso 1 1 calc R
C18 C 0.50747(13) 0.2999(8) 0.0150(2) 0.0652(8) Uani 1 1 d .
H18A H 0.4885 0.4420 -0.0221 0.078 Uiso 1 1 calc R
H18B H 0.4806 0.1616 0.0356 0.078 Uiso 1 1 calc R
N1 N 0.66235(8) 0.1567(4) 0.47163(16) 0.0415(4) Uani 1 1 d .
O1 O 0.73549(9) 0.0588(5) 0.37999(16) 0.0686(6) Uani 1 1 d .
O2 O 0.58644(8) 0.2358(5) 0.56004(16) 0.0607(5) Uani 1 1 d .

loop_
_atom_site_aniso_label
_atom_site_aniso_U_11
_atom_site_aniso_U_22
_atom_site_aniso_U_33
_atom_site_aniso_U_23
_atom_site_aniso_U_13
_atom_site_aniso_U_12
Br1 0.1158(3) 0.0816(2) 0.0567(2) -0.0010(2) 0.0218(2) 0.00539(19)
C1 0.0521(13) 0.0459(13) 0.0396(17) 0.0025(11) 0.0014(10) -0.0089(10)
C2 0.0424(12) 0.0398(12) 0.0409(13) -0.0024(11) -0.0032(10) -0.0036(10)
C3 0.0483(14) 0.0655(18) 0.0598(18) -0.0081(15) 0.0019(12) 0.0048(13)
C4 0.0523(16) 0.075(2) 0.077(3) -0.0037(19) -0.0117(16) 0.0216(14)
C5 0.0693(19) 0.0576(18) 0.064(2) 0.0009(15) -0.0262(15) 0.0144(13)
C6 0.0568(15) 0.0422(14) 0.0410(14) 0.0015(11) -0.0142(11) -0.0022(11)
C7 0.094(2) 0.0482(16) 0.0370(15) 0.0093(13) -0.0118(14) -0.0062(16)
C8 0.080(2) 0.0641(19) 0.0338(14) 0.0090(13) 0.0064(13) -0.0082(14)
C9 0.0542(14) 0.0543(16) 0.0426(14) 0.0010(11) 0.0047(11) -0.0036(12)
C10 0.0435(11) 0.0360(12) 0.0353(12) -0.0005(9) -0.0026(9) -0.0057(9)
C11 0.0479(13) 0.0364(13) 0.0394(13) -0.0024(10) -0.0024(10) -0.0002(10)
C12 0.0421(12) 0.0341(12) 0.0369(11) -0.0015(9) -0.0072(9) -0.0020(9)
C13 0.0667(16) 0.0363(13) 0.0434(14) 0.0067(11) -0.0108(12) -0.0048(11)
C14 0.0677(17) 0.0409(14) 0.0437(15) 0.0072(12) -0.0127(12) -0.0052(12)
C15 0.0647(16) 0.0398(14) 0.0469(15) 0.0030(11) -0.0126(13) 0.0021(11)
C16 0.0551(14) 0.0433(15) 0.0479(16) 0.0020(12) -0.0073(11) -0.0007(11)
C17 0.0650(17) 0.0521(16) 0.0554(18) -0.0033(13) -0.0165(14) 0.0100(13)
C18 0.0671(18) 0.076(2) 0.0522(17) -0.0101(16) -0.0133(14) 0.0094(15)
N1 0.0530(11) 0.0347(10) 0.0368(10) 0.0075(8) -0.0062(9) -0.0012(8)
O1 0.0700(13) 0.0846(16) 0.0513(13) 0.0206(11) 0.0174(10) 0.0019(11)
O2 0.0561(11) 0.0627(13) 0.0633(12) 0.0075(11) 0.0034(10) 0.0205(10)

loop_
_atom_type_symbol
_atom_type_description
_atom_type_scat_dispersion_real
_atom_type_scat_dispersion_imag
_atom_type_scat_source
C C 0.0033 0.0016 'International Tables Vol C Tables 4.2.6.8 and 6.1.1.4'
H H 0.0000 0.0000 'International Tables Vol C Tables 4.2.6.8 and 6.1.1.4'
N N 0.0061 0.0033 'International Tables Vol C Tables 4.2.6.8 and 6.1.1.4'
O O 0.0106 0.0060 'International Tables Vol C Tables 4.2.6.8 and 6.1.1.4'
Br Br -0.2901 2.4595 'International Tables Vol C Tables 4.2.6.8 and 6.1.1.4'

loop_
_geom_angle_atom_site_label_1
_geom_angle_atom_site_label_2
_geom_angle_atom_site_label_3
_geom_angle
O1 C1 N1 120.0(3)
O1 C1 C2 123.1(3)
N1 C1 C2 116.9(2)
C3 C2 C12 120.2(3)
C3 C2 C1 119.7(3)
C12 C2 C1 120.2(2)
C2 C3 C4 120.2(3)
C2 C3 H3 119.9
C4 C3 H3 119.9
C5 C4 C3 121.0(3)
C5 C4 H4 119.5
C3 C4 H4 119.5
C4 C5 C6 120.6(3)
C4 C5 H5 119.7
C6 C5 H5 119.7
C5 C6 C7 123.4(3)
C5 C6 C12 118.2(3)
C7 C6 C12 118.4(2)
C8 C7 C6 121.1(3)
C8 C7 H7 119.5
C6 C7 H7 119.5
C7 C8 C9 120.6(3)
C7 C8 H8 119.7
C9 C8 H8 119.7
C10 C9 C8 120.7(3)
C10 C9 H9 119.7
C8 C9 H9 119.7
C9 C10 C12 119.8(2)
C9 C10 C11 119.8(2)
C12 C10 C11 120.4(2)
O2 C11 N1 120.4(2)
O2 C11 C10 122.7(2)
N1 C11 C10 116.9(2)
C2 C12 C10 120.8(2)
C2 C12 C6 119.8(2)
C10 C12 C6 119.4(2)
N1 C13 C14 111.7(2)
N1 C13 H13A 109.3
C14 C13 H13A 109.3
N1 C13 H13B 109.3
C14 C13 H13B 109.3
H13A C13 H13B 107.9
C13 C14 C15 112.7(2)
C13 C14 H14A 109.1
C15 C14 H14A 109.1
C13 C14 H14B 109.1
C15 C14 H14B 109.1
H14A C14 H14B 107.8
C14 C15 C16 113.1(2)
C14 C15 H15A 109.0
C16 C15 H15A 109.0
C14 C15 H15B 109.0
C16 C15 H15B 109.0
H15A C15 H15B 107.8
C17 C16 C15 112.5(2)
C17 C16 H16A 109.1
C15 C16 H16A 109.1
C17 C16 H16B 109.1
C15 C16 H16B 109.1
H16A C16 H16B 107.8
C18 C17 C16 115.3(3)
C18 C17 H17A 108.5
C16 C17 H17A 108.5
C18 C17 H17B 108.5
C16 C17 H17B 108.5
H17A C17 H17B 107.5
C17 C18 Br1 112.8(2)
C17 C18 H18A 109.0
Br1 C18 H18A 109.0
C17 C18 H18B 109.0
Br1 C18 H18B 109.0
H18A C18 H18B 107.8
C1 N1 C11 124.8(2)
C1 N1 C13 118.0(2)
C11 N1 C13 117.0(2)

loop_
_geom_bond_atom_site_label_1
_geom_bond_atom_site_label_2
_geom_bond_distance
Br1 C18 1.948(3)
C1 O1 1.206(3)
C1 N1 1.398(4)
C1 C2 1.481(4)
C2 C3 1.362(4)
C2 C12 1.405(4)
C3 C4 1.404(5)
C3 H3 0.9300
C4 C5 1.355(5)
C4 H4 0.9300
C5 C6 1.411(4)
C5 H5 0.9300
C6 C7 1.416(4)
C6 C12 1.421(4)
C7 C8 1.353(5)
C7 H7 0.9300
C8 C9 1.393(4)
C8 H8 0.9300
C9 C10 1.379(4)
C9 H9 0.9300
C10 C12 1.408(4)
C10 C11 1.475(3)
C11 O2 1.213(3)
C11 N1 1.399(4)
C13 N1 1.468(3)
C13 C14 1.512(4)
C13 H13A 0.9700
C13 H13B 0.9700
C14 C15 1.520(4)
C14 H14A 0.9700
C14 H14B 0.9700
C15 C16 1.525(4)
C15 H15A 0.9700
C15 H15B 0.9700
C16 C17 1.510(4)
C16 H16A 0.9700
C16 H16B 0.9700
C17 C18 1.495(4)
C17 H17A 0.9700
C17 H17B 0.9700
C18 H18A 0.9700
C18 H18B 0.9700

loop_
_geom_torsion_atom_site_label_1
_geom_torsion_atom_site_label_2
_geom_torsion_atom_site_label_3
_geom_torsion_atom_site_label_4
_geom_torsion
O1 C1 C2 C3 2.8(4)
N1 C1 C2 C3 -178.4(2)
O1 C1 C2 C12 -176.0(3)
N1 C1 C2 C12 2.8(3)
C12 C2 C3 C4 0.5(4)
C1 C2 C3 C4 -178.3(3)
C2 C3 C4 C5 0.0(5)
C3 C4 C5 C6 -0.2(5)
C4 C5 C6 C7 178.7(3)
C4 C5 C6 C12 -0.1(4)
C5 C6 C7 C8 -179.9(3)
C12 C6 C7 C8 -1.2(4)
C6 C7 C8 C9 0.9(5)
C7 C8 C9 C10 -0.3(5)
C8 C9 C10 C12 0.0(4)
C8 C9 C10 C11 179.3(3)
C9 C10 C11 O2 0.2(4)
C12 C10 C11 O2 179.5(3)
C9 C10 C11 N1 -178.9(2)
C12 C10 C11 N1 0.4(3)
C3 C2 C12 C10 -179.9(2)
C1 C2 C12 C10 -1.1(3)
C3 C2 C12 C6 -0.8(4)
C1 C2 C12 C6 178.0(2)
C9 C10 C12 C2 178.8(2)
C11 C10 C12 C2 -0.5(3)
C9 C10 C12 C6 -0.3(3)
C11 C10 C12 C6 -179.6(2)
C5 C6 C12 C2 0.6(3)
C7 C6 C12 C2 -178.2(2)
C5 C6 C12 C10 179.7(2)
C7 C6 C12 C10 0.9(3)
N1 C13 C14 C15 176.9(2)
C13 C14 C15 C16 169.3(3)
C14 C15 C16 C17 -178.4(3)
C15 C16 C17 C18 178.7(3)
C16 C17 C18 Br1 -67.7(3)
O1 C1 N1 C11 175.8(3)
C2 C1 N1 C11 -3.0(4)
O1 C1 N1 C13 1.3(4)
C2 C1 N1 C13 -177.5(2)
O2 C11 N1 C1 -177.6(3)
C10 C11 N1 C1 1.4(3)
O2 C11 N1 C13 -3.0(3)
C10 C11 N1 C13 176.0(2)
C14 C13 N1 C1 86.0(3)
C14 C13 N1 C11 -89.0(3)
